data_7060942
loop_
_publ_author_name
'Panova, Yulia'
'Khristolyubova, Alexandra'
'Sushev, Vyacheslav'
'Zolotareva, Natalya'
'Baranov, Evgeny V.'
'Fukin, Georgii K.'
'Kornev, Alexander'

_publ_section_title
;
 Rearrangements and Reductive Cleavage of
 3&#x0430;,6&#x0430;-Diaza-1,4-diphosphapentalenes
;
_journal_name_full 'New Journal of Chemistry'
_journal_paper_doi 10.1039/D1NJ03341G
_journal_year 2021
_chemical_formula_sum 'C64 H92 N4 Na4 O12 P4'
_chemical_formula_weight 1325.25
_space_group_crystal_system monoclinic
_space_group_IT_number 14
_space_group_name_Hall '-P 2yn'
_space_group_name_H-M_alt 'P 1 21/n 1'
_atom_sites_solution_hydrogens geom
_atom_sites_solution_primary dual
_atom_sites_solution_secondary difmap
_audit_creation_method SHELXL-2016/6
_audit_update_record
;
2021-06-16 deposited with the CCDC.	2021-09-06 downloaded from the CCDC.
;
_cell_angle_alpha 90
_cell_angle_beta 103.9970(10)
_cell_angle_gamma 90
_cell_formula_units_Z 4
_cell_length_a 16.7757(3)
_cell_length_b 21.2281(4)
_cell_length_c 19.6970(4)
_cell_measurement_reflns_used 9723
_cell_measurement_temperature 100(2)
_cell_measurement_theta_max 30.50
_cell_measurement_theta_min 2.65
_cell_volume 6806.2(2)
_computing_cell_refinement 'Bruker SAINT'
_computing_data_collection 'Bruker APEX3'
_computing_data_reduction 'Bruker SAINT'
_computing_molecular_graphics 'Bruker SHELXTL'
_computing_publication_material 'Bruker SHELXTL'
_computing_structure_refinement 'SHELXL-2016/6 (Sheldrick, 2016)'
_computing_structure_solution 'SHELXT 2014/5 (Sheldrick, 2014)'
_diffrn_ambient_temperature 100(2)
_diffrn_measured_fraction_theta_full 0.998
_diffrn_measured_fraction_theta_max 0.999
_diffrn_measurement_device_type 'Bruker D8 Quest CMOS'
_diffrn_measurement_method '\f and \w scans'
_diffrn_radiation_type MoK\a
_diffrn_radiation_wavelength 0.71073
_diffrn_reflns_av_R_equivalents 0.0324
_diffrn_reflns_av_unetI/netI 0.0248
_diffrn_reflns_Laue_measured_fraction_full 0.998
_diffrn_reflns_Laue_measured_fraction_max 0.999
_diffrn_reflns_limit_h_max 22
_diffrn_reflns_limit_h_min -22
_diffrn_reflns_limit_k_max 28
_diffrn_reflns_limit_k_min -28
_diffrn_reflns_limit_l_max 26
_diffrn_reflns_limit_l_min -26
_diffrn_reflns_number 79557
_diffrn_reflns_point_group_measured_fraction_full 0.998
_diffrn_reflns_point_group_measured_fraction_max 0.999
_diffrn_reflns_theta_full 25.242
_diffrn_reflns_theta_max 28.000
_diffrn_reflns_theta_min 2.291
_diffrn_source 'microfocus sealed tube'
_exptl_absorpt_coefficient_mu 0.198
_exptl_absorpt_correction_T_max 0.9705
_exptl_absorpt_correction_T_min 0.8521
_exptl_absorpt_correction_type multi-scan
_exptl_absorpt_process_details 'SADABS 2016/2 (Bruker AXS Inc.)'
_exptl_crystal_colour brown
_exptl_crystal_density_diffrn 1.293
_exptl_crystal_description cube
_exptl_crystal_F_000 2816
_exptl_crystal_size_max 0.220
_exptl_crystal_size_mid 0.210
_exptl_crystal_size_min 0.200
_refine_diff_density_max 0.605
_refine_diff_density_min -0.498
_refine_diff_density_rms 0.050
_refine_ls_extinction_method none
_refine_ls_goodness_of_fit_ref 1.041
_refine_ls_hydrogen_treatment constr
_refine_ls_matrix_type full
_refine_ls_number_parameters 935
_refine_ls_number_reflns 16394
_refine_ls_number_restraints 230
_refine_ls_restrained_S_all 1.059
_refine_ls_R_factor_all 0.0486
_refine_ls_R_factor_gt 0.0377
_refine_ls_shift/su_max 0.001
_refine_ls_shift/su_mean 0.000
_refine_ls_structure_factor_coef Fsqd
_refine_ls_weighting_details 'w=1/[\s^2^(Fo^2^)+(0.0486P)^2^+2.8337P] where P=(Fo^2^+2Fc^2^)/3'
_refine_ls_weighting_scheme calc
_refine_ls_wR_factor_gt 0.0951
_refine_ls_wR_factor_ref 0.0996
_reflns_Friedel_coverage 0.000
_reflns_number_gt 13699
_reflns_number_total 16394
_reflns_threshold_expression 'I > 2\s(I)'
_cod_data_source_file d1nj03341g2.cif
_cod_data_source_block nannppttrlnm
_cod_original_sg_symbol_H-M 'P 21/n'
_cod_database_code 7060942
_shelx_shelxl_version_number 2016/6
_shelx_space_group_comment
;
The symmetry employed for this shelxl refinement is uniquely defined
by the following loop, which should always be used as a source of
symmetry information in preference to the above space-group names.
They are only intended as comments.
;
_shelx_estimated_absorpt_t_min 0.958
_shelx_estimated_absorpt_t_max 0.962

loop_
_space_group_symop_operation_xyz
'x, y, z'
'-x+1/2, y+1/2, -z+1/2'
'-x, -y, -z'
'x-1/2, -y-1/2, z-1/2'

loop_
_atom_site_label
_atom_site_type_symbol
_atom_site_fract_x
_atom_site_fract_y
_atom_site_fract_z
_atom_site_U_iso_or_equiv
_atom_site_adp_type
_atom_site_occupancy
_atom_site_site_symmetry_order
_atom_site_calc_flag
_atom_site_refinement_flags_posn
_atom_site_refinement_flags_adp
_atom_site_refinement_flags_occupancy
_atom_site_disorder_assembly
_atom_site_disorder_group
Na1 Na 0.44847(3) 0.77917(3) 0.31119(3) 0.01905(11) Uani 1 1 d . . . . .
Na2 Na 0.65666(3) 0.77142(2) 0.31906(3) 0.01789(11) Uani 1 1 d . . . . .
Na3 Na 0.65386(4) 0.59844(3) 0.32338(3) 0.02473(12) Uani 1 1 d . . . . .
Na4 Na 0.43639(3) 0.61170(3) 0.28107(3) 0.02190(12) Uani 1 1 d . . . . .
P1 P 0.56478(2) 0.69436(2) 0.41029(2) 0.01631(7) Uani 1 1 d . . . . .
P2 P 0.57046(2) 0.69136(2) 0.52644(2) 0.01729(7) Uani 1 1 d . . . . .
P3 P 0.53965(2) 0.69822(2) 0.20824(2) 0.01694(7) Uani 1 1 d . . . . .
P4 P 0.54299(2) 0.71112(2) 0.09457(2) 0.01952(8) Uani 1 1 d . . . . .
N1 N 0.58023(7) 0.77366(5) 0.40658(6) 0.0177(2) Uani 1 1 d . . . . .
N2 N 0.46205(7) 0.67858(5) 0.38210(6) 0.0167(2) Uani 1 1 d . . . . .
N3 N 0.52426(7) 0.77579(6) 0.22360(6) 0.0196(2) Uani 1 1 d . . . . .
N4 N 0.64107(7) 0.68016(5) 0.23848(6) 0.0163(2) Uani 1 1 d . . . . .
O1 O 0.35934(7) 0.84560(6) 0.35355(6) 0.0311(2) Uani 1 1 d . . . . .
O2 O 0.31549(6) 0.79064(5) 0.22264(5) 0.0269(2) Uani 1 1 d . . . . .
O3 O 0.79016(6) 0.77513(5) 0.40579(5) 0.0259(2) Uani 1 1 d . . . . .
O4 O 0.74617(6) 0.84532(5) 0.28563(5) 0.0248(2) Uani 1 1 d . . . . .
O5 O 0.75400(7) 0.56698(5) 0.43346(6) 0.0305(2) Uani 1 1 d . . . . .
O6 O 0.76004(8) 0.52328(6) 0.30300(7) 0.0392(3) Uani 1 1 d . . . . .
O7 O 0.52936(14) 0.53188(8) 0.34590(12) 0.0366(5) Uani 0.689(4) 1 d D U P A 1
O8 O 0.58433(18) 0.52904(10) 0.22619(11) 0.0513(8) Uani 0.689(4) 1 d D U P A 1
O7' O 0.5624(3) 0.5234(2) 0.3821(3) 0.0414(13) Uani 0.311(4) 1 d D U P A 2
O8' O 0.5363(3) 0.53696(15) 0.24140(18) 0.0276(11) Uani 0.311(4) 1 d D U P A 2
O9 O 0.32778(7) 0.53275(6) 0.29312(6) 0.0345(3) Uani 1 1 d D . . . .
O10 O 0.33933(7) 0.58971(6) 0.17031(6) 0.0375(3) Uani 1 1 d . . . . .
C1 C 0.58354(8) 0.77633(6) 0.53064(7) 0.0180(3) Uani 1 1 d . . . . .
C2 C 0.58672(8) 0.80515(6) 0.46895(7) 0.0172(2) Uani 1 1 d . . . . .
C3 C 0.60207(8) 0.87420(6) 0.46982(7) 0.0188(3) Uani 1 1 d . . . . .
C4 C 0.62797(10) 0.90465(7) 0.41621(8) 0.0284(3) Uani 1 1 d . . . . .
H4A H 0.637492 0.880521 0.378319 0.034 Uiso 1 1 calc R U . . .
C5 C 0.64017(11) 0.96922(8) 0.41683(9) 0.0341(4) Uani 1 1 d . . . . .
H5A H 0.658430 0.988775 0.379919 0.041 Uiso 1 1 calc R U . . .
C6 C 0.62580(10) 1.00510(7) 0.47102(8) 0.0293(3) Uani 1 1 d . . . . .
H6A H 0.632900 1.049499 0.471078 0.035 Uiso 1 1 calc R U . . .
C7 C 0.60098(9) 0.97597(7) 0.52528(8) 0.0247(3) Uani 1 1 d . . . . .
H7A H 0.591424 1.000721 0.562709 0.030 Uiso 1 1 calc R U . . .
C8 C 0.58976(8) 0.91101(7) 0.52599(7) 0.0199(3) Uani 1 1 d . . . . .
C9 C 0.56047(9) 0.87919(7) 0.58364(7) 0.0236(3) Uani 1 1 d . . . . .
H9A H 0.499760 0.876458 0.570384 0.028 Uiso 1 1 calc R U . . .
H9B H 0.576579 0.904808 0.626791 0.028 Uiso 1 1 calc R U . . .
C10 C 0.59645(9) 0.81315(7) 0.59812(7) 0.0217(3) Uani 1 1 d . . . . .
H10A H 0.655943 0.816077 0.620336 0.026 Uiso 1 1 calc R U . . .
H10B H 0.569561 0.791009 0.630828 0.026 Uiso 1 1 calc R U . . .
C11 C 0.45996(8) 0.67975(6) 0.50505(7) 0.0168(2) Uani 1 1 d . . . . .
C12 C 0.42145(8) 0.67603(6) 0.43531(7) 0.0151(2) Uani 1 1 d . . . . .
C13 C 0.33057(8) 0.66865(6) 0.41559(7) 0.0159(2) Uani 1 1 d . . . . .
C14 C 0.28462(8) 0.67936(6) 0.34737(7) 0.0201(3) Uani 1 1 d . . . . .
H14A H 0.311891 0.690889 0.312191 0.024 Uiso 1 1 calc R U . . .
C15 C 0.19950(9) 0.67339(7) 0.33016(8) 0.0265(3) Uani 1 1 d . . . . .
H15A H 0.169144 0.680549 0.283443 0.032 Uiso 1 1 calc R U . . .
C16 C 0.15898(9) 0.65702(8) 0.38111(8) 0.0298(3) Uani 1 1 d . . . . .
H16A H 0.100813 0.653374 0.369589 0.036 Uiso 1 1 calc R U . . .
C17 C 0.20374(9) 0.64600(7) 0.44889(8) 0.0256(3) Uani 1 1 d . . . . .
H17A H 0.175837 0.634634 0.483698 0.031 Uiso 1 1 calc R U . . .
C18 C 0.28892(8) 0.65130(6) 0.46687(7) 0.0182(3) Uani 1 1 d . . . . .
C19 C 0.33746(8) 0.63679(7) 0.53964(7) 0.0209(3) Uani 1 1 d . . . . .
H19A H 0.355336 0.592228 0.542134 0.025 Uiso 1 1 calc R U . . .
H19B H 0.302137 0.642608 0.572798 0.025 Uiso 1 1 calc R U . . .
C20 C 0.41242(8) 0.67920(7) 0.56089(7) 0.0203(3) Uani 1 1 d . . . . .
H20A H 0.394734 0.722583 0.568497 0.024 Uiso 1 1 calc R U . . .
H20B H 0.448231 0.663931 0.605415 0.024 Uiso 1 1 calc R U . . .
C21 C 0.52590(8) 0.79484(7) 0.10251(7) 0.0214(3) Uani 1 1 d D . . . .
C22 C 0.51874(8) 0.81488(6) 0.16697(7) 0.0191(3) Uani 1 1 d D . . . .
C23 C 0.49954(11) 0.88249(6) 0.17773(10) 0.0210(3) Uani 0.812(5) 1 d DG U P B 1
C24 C 0.50579(12) 0.90636(7) 0.24453(8) 0.0251(5) Uani 0.812(5) 1 d G U P B 1
H24A H 0.525043 0.880227 0.284277 0.030 Uiso 0.812(5) 1 calc R U P B 1
C25 C 0.48387(12) 0.96845(8) 0.25318(9) 0.0331(6) Uani 0.812(5) 1 d G U P B 1
H25A H 0.488142 0.984762 0.298836 0.040 Uiso 0.812(5) 1 calc R U P B 1
C26 C 0.45570(11) 1.00668(6) 0.19503(11) 0.0350(6) Uani 0.812(5) 1 d G U P B 1
H26A H 0.440719 1.049122 0.200941 0.042 Uiso 0.812(5) 1 calc R U P B 1
C27 C 0.44945(12) 0.98282(7) 0.12823(10) 0.0324(6) Uani 0.812(5) 1 d G U P B 1
H27A H 0.430196 1.008948 0.088487 0.039 Uiso 0.812(5) 1 calc R U P B 1
C28 C 0.47137(12) 0.92072(8) 0.11958(8) 0.0267(5) Uani 0.812(5) 1 d DG U P B 1
C29 C 0.46322(12) 0.89342(9) 0.04656(9) 0.0299(5) Uani 0.812(5) 1 d D U P B 1
H29A H 0.407365 0.875734 0.029377 0.036 Uiso 0.812(5) 1 calc R U P B 1
H29B H 0.470109 0.927657 0.014328 0.036 Uiso 0.812(5) 1 calc R U P B 1
C30 C 0.52611(18) 0.84228(13) 0.04560(14) 0.0286(6) Uani 0.812(5) 1 d D U P B 1
H30A H 0.512932 0.820984 -0.000478 0.034 Uiso 0.812(5) 1 calc R U P B 1
H30B H 0.581405 0.861316 0.052823 0.034 Uiso 0.812(5) 1 calc R U P B 1
C23' C 0.4977(5) 0.8841(2) 0.1668(4) 0.0210(3) Uani 0.188(5) 1 d DG U P B 2
C24' C 0.4820(6) 0.9087(3) 0.2277(4) 0.025(2) Uani 0.188(5) 1 d G U P B 2
H24B H 0.485062 0.882221 0.267178 0.030 Uiso 0.188(5) 1 calc R U P B 2
C25' C 0.4618(6) 0.9719(4) 0.2309(4) 0.035(3) Uani 0.188(5) 1 d G U P B 2
H25B H 0.451039 0.988706 0.272509 0.042 Uiso 0.188(5) 1 calc R U P B 2
C26' C 0.4572(6) 1.0106(2) 0.1732(5) 0.044(3) Uani 0.188(5) 1 d G U P B 2
H26B H 0.443426 1.053868 0.175328 0.053 Uiso 0.188(5) 1 calc R U P B 2
C27' C 0.4729(5) 0.9861(3) 0.1123(4) 0.030(2) Uani 0.188(5) 1 d G U P B 2
H27B H 0.469837 1.012547 0.072816 0.036 Uiso 0.188(5) 1 calc R U P B 2
C28' C 0.4931(5) 0.9228(3) 0.1091(3) 0.017(2) Uani 0.188(5) 1 d DG U P B 2
C29' C 0.5241(6) 0.9016(4) 0.0471(4) 0.034(2) Uani 0.188(5) 1 d D U P B 2
H29C H 0.584401 0.906861 0.056673 0.041 Uiso 0.188(5) 1 calc R U P B 2
H29D H 0.498247 0.926682 0.005163 0.041 Uiso 0.188(5) 1 calc R U P B 2
C30' C 0.5011(7) 0.8328(4) 0.0355(4) 0.026(3) Uani 0.188(5) 1 d D U P B 2
H30C H 0.528343 0.815104 0.000448 0.032 Uiso 0.188(5) 1 calc R U P B 2
H30D H 0.440988 0.829330 0.016492 0.032 Uiso 0.188(5) 1 calc R U P B 2
C31 C 0.65387(8) 0.70096(6) 0.12016(7) 0.0180(3) Uani 1 1 d . . . . .
C32 C 0.68684(8) 0.68738(6) 0.18921(7) 0.0159(2) Uani 1 1 d . . . . .
C33 C 0.77718(8) 0.67970(6) 0.21332(7) 0.0170(2) Uani 1 1 d . . . . .
C34 C 0.81750(8) 0.68039(6) 0.28413(7) 0.0207(3) Uani 1 1 d . . . . .
H34A H 0.786240 0.684481 0.318186 0.025 Uiso 1 1 calc R U . . .
C35 C 0.90252(9) 0.67521(7) 0.30588(8) 0.0275(3) Uani 1 1 d . . . . .
H35A H 0.928987 0.676160 0.354309 0.033 Uiso 1 1 calc R U . . .
C36 C 0.94842(9) 0.66865(8) 0.25647(9) 0.0321(3) Uani 1 1 d . . . . .
H36A H 1.006528 0.665128 0.270865 0.039 Uiso 1 1 calc R U . . .
C37 C 0.90925(9) 0.66725(8) 0.18621(9) 0.0294(3) Uani 1 1 d . . . . .
H37A H 0.941012 0.662572 0.152611 0.035 Uiso 1 1 calc R U . . .
C38 C 0.82465(9) 0.67251(7) 0.16369(7) 0.0214(3) Uani 1 1 d . . . . .
C39 C 0.78210(9) 0.66857(7) 0.08750(7) 0.0255(3) Uani 1 1 d . . . . .
H39A H 0.764490 0.624602 0.075565 0.031 Uiso 1 1 calc R U . . .
H39B H 0.820931 0.680656 0.059067 0.031 Uiso 1 1 calc R U . . .
C40 C 0.70766(9) 0.71171(7) 0.06999(7) 0.0233(3) Uani 1 1 d . . . . .
H40A H 0.725978 0.756168 0.072776 0.028 Uiso 1 1 calc R U . . .
H40B H 0.675754 0.703432 0.021565 0.028 Uiso 1 1 calc R U . . .
C41 C 0.36017(11) 0.84062(9) 0.42590(9) 0.0378(4) Uani 1 1 d . . . . .
H41A H 0.333059 0.877517 0.440115 0.057 Uiso 1 1 calc R U . . .
H41B H 0.417106 0.838562 0.453646 0.057 Uiso 1 1 calc R U . . .
H41C H 0.330915 0.802354 0.433665 0.057 Uiso 1 1 calc R U . . .
C42 C 0.27781(10) 0.84932(8) 0.31139(9) 0.0307(3) Uani 1 1 d . . . . .
H42A H 0.251194 0.888498 0.322027 0.037 Uiso 1 1 calc R U . . .
H42B H 0.245222 0.812989 0.321035 0.037 Uiso 1 1 calc R U . . .
C43 C 0.28153(10) 0.84894(8) 0.23630(9) 0.0322(3) Uani 1 1 d . . . . .
H43A H 0.225718 0.854030 0.205596 0.039 Uiso 1 1 calc R U . . .
H43B H 0.316186 0.884139 0.227090 0.039 Uiso 1 1 calc R U . . .
C44 C 0.31366(10) 0.78363(10) 0.15024(8) 0.0376(4) Uani 1 1 d . . . . .
H44A H 0.256575 0.784415 0.122704 0.056 Uiso 1 1 calc R U . . .
H44B H 0.338972 0.743398 0.142886 0.056 Uiso 1 1 calc R U . . .
H44C H 0.344187 0.818260 0.135410 0.056 Uiso 1 1 calc R U . . .
C45 C 0.79166(10) 0.75611(9) 0.47541(8) 0.0352(4) Uani 1 1 d . . . . .
H45A H 0.848433 0.756440 0.503667 0.053 Uiso 1 1 calc R U . . .
H45B H 0.769069 0.713487 0.474803 0.053 Uiso 1 1 calc R U . . .
H45C H 0.758519 0.785323 0.495679 0.053 Uiso 1 1 calc R U . . .
C46 C 0.82607(10) 0.83505(8) 0.40258(8) 0.0312(3) Uani 1 1 d . . . . .
H46A H 0.882561 0.835827 0.432825 0.037 Uiso 1 1 calc R U . . .
H46B H 0.793391 0.867954 0.419066 0.037 Uiso 1 1 calc R U . . .
C47 C 0.82786(9) 0.84722(8) 0.32799(9) 0.0304(3) Uani 1 1 d . . . . .
H47A H 0.852487 0.889022 0.323989 0.036 Uiso 1 1 calc R U . . .
H47B H 0.861755 0.814858 0.312062 0.036 Uiso 1 1 calc R U . . .
C48 C 0.74418(10) 0.85078(8) 0.21291(8) 0.0301(3) Uani 1 1 d . . . . .
H48A H 0.765483 0.892117 0.203881 0.045 Uiso 1 1 calc R U . . .
H48B H 0.687451 0.846319 0.185263 0.045 Uiso 1 1 calc R U . . .
H48C H 0.778225 0.817630 0.199738 0.045 Uiso 1 1 calc R U . . .
C49 C 0.73789(12) 0.56947(11) 0.50115(9) 0.0445(4) Uani 1 1 d . . . . .
H49A H 0.789541 0.575838 0.536422 0.067 Uiso 1 1 calc R U . . .
H49B H 0.712632 0.529809 0.510539 0.067 Uiso 1 1 calc R U . . .
H49C H 0.700417 0.604472 0.503087 0.067 Uiso 1 1 calc R U . . .
C50 C 0.79841(11) 0.51144(8) 0.42550(10) 0.0365(4) Uani 1 1 d . . . . .
H50A H 0.762254 0.474170 0.422464 0.044 Uiso 1 1 calc R U . . .
H50B H 0.845416 0.506123 0.466558 0.044 Uiso 1 1 calc R U . . .
C51 C 0.82875(11) 0.51665(8) 0.36068(11) 0.0416(4) Uani 1 1 d . . . . .
H51A H 0.865355 0.553663 0.363744 0.050 Uiso 1 1 calc R U . . .
H51B H 0.860315 0.478473 0.354835 0.050 Uiso 1 1 calc R U . . .
C52 C 0.78432(16) 0.51826(10) 0.23834(12) 0.0578(6) Uani 1 1 d . . . . .
H52A H 0.802382 0.475096 0.232670 0.087 Uiso 1 1 calc R U . . .
H52B H 0.829589 0.547538 0.238687 0.087 Uiso 1 1 calc R U . . .
H52C H 0.737616 0.528721 0.199418 0.087 Uiso 1 1 calc R U . . .
C53 C 0.5319(4) 0.5247(3) 0.4184(2) 0.0426(10) Uani 0.689(4) 1 d D U P A 1
H53A H 0.492721 0.492019 0.424209 0.064 Uiso 0.689(4) 1 calc R U P A 1
H53B H 0.517191 0.564669 0.437112 0.064 Uiso 0.689(4) 1 calc R U P A 1
H53C H 0.587384 0.512375 0.443828 0.064 Uiso 0.689(4) 1 calc R U P A 1
C54 C 0.5417(2) 0.47359(12) 0.31514(19) 0.0377(7) Uani 0.689(4) 1 d D U P A 1
H54A H 0.502595 0.441802 0.324656 0.045 Uiso 0.689(4) 1 calc R U P A 1
H54B H 0.598237 0.458256 0.335096 0.045 Uiso 0.689(4) 1 calc R U P A 1
C55 C 0.52822(18) 0.48338(14) 0.23758(19) 0.0380(7) Uani 0.689(4) 1 d D U P A 1
H55A H 0.536815 0.443311 0.214636 0.046 Uiso 0.689(4) 1 calc R U P A 1
H55B H 0.471252 0.497755 0.217472 0.046 Uiso 0.689(4) 1 calc R U P A 1
C56 C 0.5750(3) 0.54224(16) 0.15397(16) 0.0537(11) Uani 0.689(4) 1 d D U P A 1
H56A H 0.585649 0.503923 0.129827 0.081 Uiso 0.689(4) 1 calc R U P A 1
H56B H 0.614109 0.575077 0.148629 0.081 Uiso 0.689(4) 1 calc R U P A 1
H56C H 0.518888 0.556810 0.133639 0.081 Uiso 0.689(4) 1 calc R U P A 1
C53' C 0.5282(10) 0.5285(7) 0.4419(5) 0.047(2) Uani 0.311(4) 1 d D U P A 2
H53D H 0.526983 0.486842 0.462968 0.070 Uiso 0.311(4) 1 calc R U P A 2
H53E H 0.472165 0.545196 0.427309 0.070 Uiso 0.311(4) 1 calc R U P A 2
H53F H 0.562025 0.557057 0.476204 0.070 Uiso 0.311(4) 1 calc R U P A 2
C54' C 0.5192(4) 0.4748(3) 0.3391(3) 0.0335(15) Uani 0.311(4) 1 d D U P A 2
H54C H 0.459275 0.481817 0.330561 0.040 Uiso 0.311(4) 1 calc R U P A 2
H54D H 0.532428 0.433467 0.362414 0.040 Uiso 0.311(4) 1 calc R U P A 2
C55' C 0.5451(4) 0.4758(2) 0.2708(4) 0.0286(14) Uani 0.311(4) 1 d D U P A 2
H55C H 0.603084 0.462213 0.278926 0.034 Uiso 0.311(4) 1 calc R U P A 2
H55D H 0.510863 0.445784 0.237596 0.034 Uiso 0.311(4) 1 calc R U P A 2
C56' C 0.5391(5) 0.5371(3) 0.1696(3) 0.0350(15) Uani 0.311(4) 1 d D U P A 2
H56D H 0.485881 0.523466 0.140633 0.053 Uiso 0.311(4) 1 calc R U P A 2
H56E H 0.582092 0.508129 0.162972 0.053 Uiso 0.311(4) 1 calc R U P A 2
H56F H 0.551294 0.579719 0.155946 0.053 Uiso 0.311(4) 1 calc R U P A 2
C57 C 0.30449(14) 0.51575(9) 0.35546(10) 0.0441(4) Uani 1 1 d . . . . .
H57A H 0.288888 0.471174 0.353275 0.066 Uiso 1 1 calc R U . . .
H57B H 0.257730 0.541598 0.360189 0.066 Uiso 1 1 calc R U . . .
H57C H 0.350810 0.522770 0.395873 0.066 Uiso 1 1 calc R U . . .
C58 C 0.25965(12) 0.53236(10) 0.23466(9) 0.0349(6) Uani 0.888(6) 1 d D U P C 1
H58A H 0.223057 0.568278 0.237775 0.042 Uiso 0.888(6) 1 calc R U P C 1
H58B H 0.228025 0.492946 0.234364 0.042 Uiso 0.888(6) 1 calc R U P C 1
C58' C 0.2948(9) 0.4963(3) 0.2329(2) 0.032(4) Uani 0.112(6) 1 d D U P C 2
H58C H 0.239891 0.480250 0.234441 0.038 Uiso 0.112(6) 1 calc R U P C 2
H58D H 0.330970 0.459804 0.231046 0.038 Uiso 0.112(6) 1 calc R U P C 2
C59 C 0.28815(11) 0.53709(9) 0.16904(9) 0.0368(4) Uani 1 1 d D . . . .
H59A H 0.318557 0.498349 0.163004 0.044 Uiso 0.888(6) 1 calc R U P C 1
H59B H 0.239974 0.540539 0.128664 0.044 Uiso 0.888(6) 1 calc R U P C 1
H59C H 0.296310 0.509229 0.130988 0.044 Uiso 0.112(6) 1 calc R U P C 2
H59D H 0.230765 0.552412 0.155014 0.044 Uiso 0.112(6) 1 calc R U P C 2
C60 C 0.34457(11) 0.60893(10) 0.10320(9) 0.0415(4) Uani 1 1 d . . . . .
H60A H 0.290266 0.622423 0.076207 0.062 Uiso 1 1 calc R U . . .
H60B H 0.363805 0.573663 0.079257 0.062 Uiso 1 1 calc R U . . .
H60C H 0.383309 0.644092 0.107356 0.062 Uiso 1 1 calc R U . . .
O1S O 0.36462(10) 0.41082(8) 0.06686(9) 0.0522(5) Uani 0.859(3) 1 d D U P D 1
O1S' O 0.4407(6) 0.4391(3) 0.0715(5) 0.051(3) Uani 0.141(3) 1 d D U P D 2
O2S O 0.42551(9) 0.35888(7) 0.20111(8) 0.0559(4) Uani 1 1 d . . . . .
C1S C 0.36590(19) 0.45088(14) 0.01012(15) 0.0684(9) Uani 0.859(3) 1 d D U P D 1
H1SA H 0.316078 0.476802 -0.000559 0.103 Uiso 0.859(3) 1 calc R U P D 1
H1SB H 0.368181 0.425487 -0.030919 0.103 Uiso 0.859(3) 1 calc R U P D 1
H1SC H 0.414322 0.478234 0.022353 0.103 Uiso 0.859(3) 1 calc R U P D 1
C1S' C 0.4217(12) 0.4735(7) 0.0071(6) 0.065(5) Uani 0.141(3) 1 d D U P D 2
H1SD H 0.456851 0.510860 0.011560 0.097 Uiso 0.141(3) 1 calc R U P D 2
H1SE H 0.363949 0.486449 -0.003735 0.097 Uiso 0.141(3) 1 calc R U P D 2
H1SF H 0.431300 0.446624 -0.030617 0.097 Uiso 0.141(3) 1 calc R U P D 2
C2S C 0.43454(13) 0.37289(12) 0.08475(13) 0.0632(7) Uani 1 1 d D . . . .
H2SA H 0.483582 0.399698 0.101848 0.076 Uiso 0.859(3) 1 calc R U P D 1
H2SB H 0.441477 0.350059 0.042734 0.076 Uiso 0.859(3) 1 calc R U P D 1
H2SC H 0.482626 0.356246 0.069658 0.076 Uiso 0.141(3) 1 calc R U P D 2
H2SD H 0.386708 0.360909 0.046666 0.076 Uiso 0.141(3) 1 calc R U P D 2
C3S C 0.42814(12) 0.32819(10) 0.13818(13) 0.0537(6) Uani 1 1 d . . . . .
H3SA H 0.377734 0.302678 0.121868 0.064 Uiso 1 1 calc R U . . .
H3SB H 0.475890 0.299330 0.146746 0.064 Uiso 1 1 calc R U . . .
C4S C 0.43436(14) 0.31657(11) 0.25778(13) 0.0629(7) Uani 1 1 d . . . . .
H4SA H 0.430006 0.339710 0.299781 0.094 Uiso 1 1 calc R U . . .
H4SB H 0.488199 0.296049 0.266224 0.094 Uiso 1 1 calc R U . . .
H4SC H 0.391028 0.284586 0.246649 0.094 Uiso 1 1 calc R U . . .

loop_
_atom_site_aniso_label
_atom_site_aniso_U_11
_atom_site_aniso_U_22
_atom_site_aniso_U_33
_atom_site_aniso_U_23
_atom_site_aniso_U_13
_atom_site_aniso_U_12
Na1 0.0187(3) 0.0219(3) 0.0179(3) 0.0017(2) 0.0069(2) 0.0014(2)
Na2 0.0168(2) 0.0216(3) 0.0165(2) -0.0030(2) 0.0063(2) -0.0036(2)
Na3 0.0288(3) 0.0228(3) 0.0209(3) 0.0045(2) 0.0028(2) -0.0023(2)
Na4 0.0263(3) 0.0199(3) 0.0193(3) -0.0023(2) 0.0051(2) -0.0035(2)
P1 0.01565(15) 0.01910(16) 0.01481(15) -0.00051(12) 0.00492(12) -0.00149(12)
P2 0.01566(15) 0.02157(17) 0.01434(15) 0.00106(12) 0.00304(12) -0.00099(12)
P3 0.01550(15) 0.02197(17) 0.01389(15) -0.00087(12) 0.00463(12) -0.00295(12)
P4 0.01939(16) 0.02604(18) 0.01292(15) -0.00206(13) 0.00347(12) -0.00174(13)
N1 0.0200(5) 0.0195(5) 0.0148(5) -0.0022(4) 0.0064(4) -0.0042(4)
N2 0.0166(5) 0.0186(5) 0.0153(5) 0.0002(4) 0.0046(4) -0.0023(4)
N3 0.0198(5) 0.0242(6) 0.0152(5) -0.0007(4) 0.0052(4) 0.0032(4)
N4 0.0172(5) 0.0186(5) 0.0140(5) -0.0008(4) 0.0053(4) -0.0006(4)
O1 0.0281(5) 0.0388(6) 0.0289(6) -0.0081(5) 0.0117(4) 0.0000(5)
O2 0.0269(5) 0.0339(6) 0.0188(5) 0.0031(4) 0.0036(4) 0.0046(4)
O3 0.0247(5) 0.0342(6) 0.0186(5) -0.0042(4) 0.0050(4) -0.0066(4)
O4 0.0221(5) 0.0269(5) 0.0261(5) 0.0002(4) 0.0073(4) -0.0061(4)
O5 0.0335(6) 0.0312(6) 0.0265(5) 0.0053(4) 0.0065(4) 0.0085(5)
O6 0.0508(7) 0.0327(6) 0.0450(7) -0.0074(5) 0.0328(6) -0.0034(5)
O7 0.0469(12) 0.0179(8) 0.0371(12) -0.0043(7) -0.0055(9) 0.0074(7)
O8 0.0702(18) 0.0387(11) 0.0330(11) 0.0101(8) -0.0108(11) -0.0288(11)
O7' 0.045(3) 0.032(2) 0.051(3) -0.013(2) 0.020(2) -0.0116(19)
O8' 0.043(2) 0.0122(16) 0.0282(18) -0.0007(13) 0.0087(16) -0.0004(14)
O9 0.0378(6) 0.0383(6) 0.0305(6) -0.0009(5) 0.0140(5) -0.0059(5)
O10 0.0399(6) 0.0433(7) 0.0256(6) -0.0003(5) 0.0010(5) -0.0208(5)
C1 0.0160(6) 0.0219(6) 0.0163(6) -0.0031(5) 0.0043(5) -0.0027(5)
C2 0.0138(6) 0.0214(6) 0.0173(6) -0.0023(5) 0.0055(5) -0.0029(5)
C3 0.0164(6) 0.0215(6) 0.0195(6) -0.0034(5) 0.0060(5) -0.0027(5)
C4 0.0395(9) 0.0240(7) 0.0270(7) -0.0050(6) 0.0182(7) -0.0055(6)
C5 0.0503(10) 0.0246(8) 0.0341(8) -0.0013(6) 0.0233(8) -0.0075(7)
C6 0.0344(8) 0.0201(7) 0.0355(8) -0.0039(6) 0.0128(7) -0.0031(6)
C7 0.0239(7) 0.0240(7) 0.0264(7) -0.0076(6) 0.0064(6) -0.0004(6)
C8 0.0151(6) 0.0243(7) 0.0202(6) -0.0035(5) 0.0042(5) -0.0010(5)
C9 0.0253(7) 0.0283(7) 0.0188(6) -0.0051(5) 0.0087(5) 0.0000(6)
C10 0.0227(7) 0.0279(7) 0.0150(6) -0.0022(5) 0.0056(5) -0.0018(5)
C11 0.0168(6) 0.0181(6) 0.0163(6) 0.0008(5) 0.0055(5) -0.0010(5)
C12 0.0163(6) 0.0126(6) 0.0166(6) 0.0006(4) 0.0044(5) -0.0009(4)
C13 0.0166(6) 0.0110(5) 0.0201(6) -0.0024(5) 0.0043(5) -0.0013(4)
C14 0.0208(6) 0.0180(6) 0.0213(6) -0.0016(5) 0.0042(5) -0.0011(5)
C15 0.0207(7) 0.0279(7) 0.0270(7) -0.0031(6) -0.0018(6) 0.0004(6)
C16 0.0149(6) 0.0373(9) 0.0355(8) -0.0083(7) 0.0032(6) -0.0032(6)
C17 0.0201(7) 0.0283(7) 0.0312(8) -0.0062(6) 0.0117(6) -0.0048(6)
C18 0.0189(6) 0.0139(6) 0.0230(6) -0.0032(5) 0.0075(5) -0.0012(5)
C19 0.0211(6) 0.0223(7) 0.0217(6) 0.0017(5) 0.0099(5) -0.0016(5)
C20 0.0210(6) 0.0248(7) 0.0158(6) 0.0001(5) 0.0059(5) -0.0014(5)
C21 0.0204(6) 0.0255(7) 0.0192(6) 0.0042(5) 0.0067(5) 0.0016(5)
C22 0.0126(6) 0.0240(7) 0.0204(6) 0.0003(5) 0.0033(5) 0.0002(5)
C23 0.0144(6) 0.0239(7) 0.0240(9) 0.0007(6) 0.0036(6) -0.0010(5)
C24 0.0229(12) 0.0245(10) 0.0264(11) -0.0022(8) 0.0030(10) -0.0010(8)
C25 0.0350(12) 0.0273(11) 0.0340(12) -0.0071(9) 0.0027(11) -0.0012(9)
C26 0.0331(12) 0.0205(11) 0.0473(16) -0.0048(10) 0.0018(10) 0.0026(9)
C27 0.0306(12) 0.0265(10) 0.0356(13) 0.0052(9) -0.0004(10) 0.0042(9)
C28 0.0212(12) 0.0307(11) 0.0289(11) 0.0033(8) 0.0071(9) 0.0027(8)
C29 0.0320(11) 0.0311(10) 0.0251(9) 0.0123(8) 0.0040(7) 0.0048(8)
C30 0.0297(14) 0.0344(13) 0.0250(10) 0.0092(10) 0.0131(10) 0.0017(11)
C23' 0.0144(6) 0.0239(7) 0.0240(9) 0.0007(6) 0.0036(6) -0.0010(5)
C24' 0.028(4) 0.022(4) 0.024(4) 0.010(3) 0.001(3) 0.000(3)
C25' 0.043(5) 0.027(4) 0.035(4) -0.009(3) 0.011(4) 0.003(3)
C26' 0.042(5) 0.038(5) 0.047(5) 0.014(4) 0.001(4) 0.002(4)
C27' 0.021(4) 0.034(4) 0.036(4) -0.001(3) 0.007(3) 0.005(3)
C28' 0.016(4) 0.023(3) 0.014(3) 0.008(3) 0.006(3) 0.013(3)
C29' 0.037(4) 0.034(4) 0.031(4) 0.006(3) 0.009(3) 0.002(3)
C30' 0.026(5) 0.026(4) 0.032(4) -0.001(3) 0.015(3) -0.014(3)
C31 0.0192(6) 0.0201(6) 0.0157(6) -0.0019(5) 0.0066(5) -0.0019(5)
C32 0.0188(6) 0.0135(6) 0.0164(6) -0.0035(5) 0.0061(5) -0.0024(5)
C33 0.0187(6) 0.0138(6) 0.0194(6) -0.0007(5) 0.0062(5) -0.0011(5)
C34 0.0211(6) 0.0203(6) 0.0212(7) -0.0006(5) 0.0063(5) 0.0005(5)
C35 0.0231(7) 0.0300(8) 0.0270(7) 0.0026(6) 0.0015(6) 0.0005(6)
C36 0.0170(7) 0.0403(9) 0.0388(9) 0.0059(7) 0.0063(6) 0.0018(6)
C37 0.0224(7) 0.0357(8) 0.0342(8) 0.0019(7) 0.0150(6) 0.0010(6)
C38 0.0218(6) 0.0208(6) 0.0240(7) -0.0014(5) 0.0103(5) -0.0021(5)
C39 0.0250(7) 0.0327(8) 0.0226(7) -0.0067(6) 0.0134(6) -0.0046(6)
C40 0.0251(7) 0.0311(7) 0.0153(6) -0.0010(5) 0.0083(5) -0.0049(6)
C41 0.0421(10) 0.0439(10) 0.0299(8) -0.0159(7) 0.0137(7) -0.0022(8)
C42 0.0278(8) 0.0290(8) 0.0385(9) 0.0045(7) 0.0141(7) 0.0095(6)
C43 0.0280(8) 0.0342(8) 0.0359(9) 0.0139(7) 0.0108(7) 0.0110(6)
C44 0.0294(8) 0.0620(12) 0.0188(7) -0.0002(7) 0.0008(6) -0.0011(8)
C45 0.0301(8) 0.0553(11) 0.0187(7) -0.0006(7) 0.0033(6) -0.0004(7)
C46 0.0243(7) 0.0340(8) 0.0322(8) -0.0091(7) 0.0010(6) -0.0087(6)
C47 0.0215(7) 0.0321(8) 0.0378(9) -0.0012(7) 0.0078(6) -0.0097(6)
C48 0.0362(8) 0.0271(8) 0.0294(8) 0.0033(6) 0.0124(7) -0.0055(6)
C49 0.0423(10) 0.0627(13) 0.0291(9) 0.0099(8) 0.0094(7) 0.0082(9)
C50 0.0332(8) 0.0260(8) 0.0512(10) 0.0104(7) 0.0119(8) 0.0061(7)
C51 0.0362(9) 0.0258(8) 0.0715(13) 0.0069(8) 0.0297(9) 0.0060(7)
C52 0.0941(17) 0.0372(10) 0.0640(14) -0.0137(9) 0.0615(13) -0.0121(11)
C53 0.051(2) 0.0261(16) 0.052(3) 0.006(2) 0.016(2) 0.0060(14)
C54 0.0466(16) 0.0144(11) 0.060(2) -0.0004(13) 0.0272(16) -0.0027(10)
C55 0.0343(15) 0.0274(14) 0.0508(19) -0.0152(14) 0.0072(14) -0.0039(11)
C56 0.091(3) 0.0281(14) 0.0308(16) -0.0018(12) -0.0067(17) -0.0136(18)
C53' 0.064(5) 0.037(4) 0.047(5) 0.004(4) 0.029(5) 0.005(3)
C54' 0.036(3) 0.027(3) 0.036(3) 0.006(2) 0.005(2) -0.005(2)
C55' 0.035(3) 0.013(2) 0.034(3) -0.005(2) 0.001(3) -0.0023(19)
C56' 0.053(4) 0.022(3) 0.029(3) -0.008(2) 0.009(3) 0.005(3)
C57 0.0671(13) 0.0308(9) 0.0409(10) 0.0007(7) 0.0257(9) -0.0099(9)
C58 0.0314(10) 0.0338(11) 0.0395(11) -0.0061(8) 0.0083(8) -0.0135(8)
C58' 0.024(5) 0.037(6) 0.037(6) -0.003(4) 0.012(4) 0.003(4)
C59 0.0339(9) 0.0402(9) 0.0345(9) -0.0087(7) 0.0046(7) -0.0164(7)
C60 0.0366(9) 0.0572(12) 0.0291(8) 0.0013(8) 0.0050(7) -0.0115(8)
O1S 0.0443(9) 0.0601(11) 0.0470(10) -0.0173(8) 0.0011(7) -0.0001(8)
O1S' 0.053(5) 0.055(5) 0.046(4) -0.018(3) 0.014(3) -0.019(3)
O2S 0.0524(8) 0.0453(8) 0.0678(10) -0.0290(7) 0.0102(7) -0.0164(7)
C1S 0.0552(17) 0.0616(17) 0.078(2) -0.0277(16) -0.0048(14) -0.0099(14)
C1S' 0.078(9) 0.071(8) 0.046(7) -0.024(6) 0.017(6) -0.028(7)
C2S 0.0469(12) 0.0671(15) 0.0751(16) -0.0427(13) 0.0138(11) -0.0049(11)
C3S 0.0322(9) 0.0490(12) 0.0765(15) -0.0325(11) 0.0069(10) -0.0055(8)
C4S 0.0482(12) 0.0527(13) 0.0701(16) -0.0110(12) -0.0201(11) -0.0005(10)

loop_
_atom_type_symbol
_atom_type_description
_atom_type_scat_dispersion_real
_atom_type_scat_dispersion_imag
_atom_type_scat_source
C C 0.0033 0.0016 'International Tables Vol C Tables 4.2.6.8 and 6.1.1.4'
H H 0.0000 0.0000 'International Tables Vol C Tables 4.2.6.8 and 6.1.1.4'
N N 0.0061 0.0033 'International Tables Vol C Tables 4.2.6.8 and 6.1.1.4'
Na Na 0.0362 0.0249 'International Tables Vol C Tables 4.2.6.8 and 6.1.1.4'
P P 0.1023 0.0942 'International Tables Vol C Tables 4.2.6.8 and 6.1.1.4'
O O 0.0106 0.0060 'International Tables Vol C Tables 4.2.6.8 and 6.1.1.4'

loop_
_geom_angle_atom_site_label_1
_geom_angle_atom_site_label_2
_geom_angle_atom_site_label_3
_geom_angle
_geom_angle_site_symmetry_1
_geom_angle_site_symmetry_3
_geom_angle_publ_flag
O1 Na1 N3 140.63(5) . . ?
O1 Na1 O2 69.56(4) . . ?
N3 Na1 O2 92.31(4) . . ?
O1 Na1 N2 106.88(4) . . ?
N3 Na1 N2 112.47(4) . . ?
O2 Na1 N2 114.51(4) . . ?
O1 Na1 N1 106.27(4) . . ?
N3 Na1 N1 90.75(4) . . ?
O2 Na1 N1 175.80(4) . . ?
N2 Na1 N1 66.79(4) . . ?
O1 Na1 P1 119.88(3) . . ?
N3 Na1 P1 94.37(3) . . ?
O2 Na1 P1 147.72(3) . . ?
N2 Na1 P1 34.71(3) . . ?
N1 Na1 P1 34.63(3) . . ?
O1 Na1 P3 163.56(4) . . ?
N3 Na1 P3 29.63(3) . . ?
O2 Na1 P3 95.18(3) . . ?
N2 Na1 P3 84.64(3) . . ?
N1 Na1 P3 88.90(3) . . ?
P1 Na1 P3 76.259(15) . . ?
O1 Na1 Na2 137.23(4) . . ?
N3 Na1 Na2 47.21(3) . . ?
O2 Na1 Na2 139.41(3) . . ?
N2 Na1 Na2 88.86(3) . . ?
N1 Na1 Na2 43.54(3) . . ?
P1 Na1 Na2 56.809(14) . . ?
P3 Na1 Na2 52.461(13) . . ?
O1 Na1 Na4 129.45(4) . . ?
N3 Na1 Na4 82.50(3) . . ?
O2 Na1 Na4 88.62(3) . . ?
N2 Na1 Na4 41.61(3) . . ?
N1 Na1 Na4 94.64(3) . . ?
P1 Na1 Na4 61.125(15) . . ?
P3 Na1 Na4 53.216(13) . . ?
Na2 Na1 Na4 88.650(17) . . ?
O4 Na2 N1 132.42(4) . . ?
O4 Na2 O3 69.00(4) . . ?
N1 Na2 O3 93.18(4) . . ?
O4 Na2 N4 108.37(4) . . ?
N1 Na2 N4 119.13(4) . . ?
O3 Na2 N4 113.95(4) . . ?
O4 Na2 N3 105.61(4) . . ?
N1 Na2 N3 90.44(4) . . ?
O3 Na2 N3 174.61(4) . . ?
N4 Na2 N3 67.46(4) . . ?
O4 Na2 P3 119.24(3) . . ?
N1 Na2 P3 99.50(3) . . ?
O3 Na2 P3 147.85(3) . . ?
N4 Na2 P3 34.72(3) . . ?
N3 Na2 P3 34.68(3) . . ?
O4 Na2 P1 161.12(3) . . ?
N1 Na2 P1 33.11(3) . . ?
O3 Na2 P1 96.36(3) . . ?
N4 Na2 P1 88.19(3) . . ?
N3 Na2 P1 88.86(3) . . ?
P3 Na2 P1 79.545(15) . . ?
O4 Na2 Na1 130.96(3) . . ?
N1 Na2 Na1 47.04(3) . . ?
O3 Na2 Na1 140.02(3) . . ?
N4 Na2 Na1 93.41(3) . . ?
N3 Na2 Na1 43.40(3) . . ?
P3 Na2 Na1 61.022(14) . . ?
P1 Na2 Na1 54.108(13) . . ?
O4 Na2 Na3 132.84(3) . . ?
N1 Na2 Na3 89.49(3) . . ?
O3 Na2 Na3 91.74(3) . . ?
N4 Na2 Na3 39.95(3) . . ?
N3 Na2 Na3 92.29(3) . . ?
P3 Na2 Na3 59.215(14) . . ?
P1 Na2 Na3 56.527(14) . . ?
Na1 Na2 Na3 91.728(17) . . ?
N4 Na3 O8 86.84(5) . . ?
N4 Na3 O5 137.16(5) . . ?
O8 Na3 O5 127.33(7) . . ?
N4 Na3 O6 107.41(4) . . ?
O8 Na3 O6 73.50(9) . . ?
O5 Na3 O6 67.12(4) . . ?
N4 Na3 O8' 90.21(8) . . ?
O5 Na3 O8' 131.40(8) . . ?
O6 Na3 O8' 92.47(10) . . ?
N4 Na3 O7 124.44(6) . . ?
O8 Na3 O7 64.41(7) . . ?
O5 Na3 O7 95.99(6) . . ?
O6 Na3 O7 107.98(5) . . ?
N4 Na3 O7' 140.98(15) . . ?
O5 Na3 O7' 78.44(15) . . ?
O6 Na3 O7' 101.31(12) . . ?
O8' Na3 O7' 62.34(14) . . ?
N4 Na3 P1 86.48(3) . . ?
O8 Na3 P1 126.19(9) . . ?
O5 Na3 P1 90.50(3) . . ?
O6 Na3 P1 157.39(4) . . ?
O8' Na3 P1 105.51(10) . . ?
O7 Na3 P1 76.35(4) . . ?
O7' Na3 P1 76.07(10) . . ?
N4 Na3 P3 28.84(3) . . ?
O8 Na3 P3 76.52(6) . . ?
O5 Na3 P3 156.13(4) . . ?
O6 Na3 P3 127.57(4) . . ?
O8' Na3 P3 70.76(7) . . ?
O7 Na3 P3 96.07(5) . . ?
O7' Na3 P3 112.18(15) . . ?
P1 Na3 P3 72.503(15) . . ?
N4 Na3 Na4 82.22(3) . . ?
O8 Na3 Na4 66.43(8) . . ?
O5 Na3 Na4 131.58(3) . . ?
O6 Na3 Na4 138.22(4) . . ?
O8' Na3 Na4 46.14(10) . . ?
O7 Na3 Na4 43.45(5) . . ?
O7' Na3 Na4 58.81(15) . . ?
P1 Na3 Na4 59.766(15) . . ?
P3 Na3 Na4 53.383(14) . . ?
N4 Na3 Na2 41.89(3) . . ?
O8 Na3 Na2 125.72(5) . . ?
O5 Na3 Na2 106.17(3) . . ?
O6 Na3 Na2 128.45(3) . . ?
O8' Na3 Na2 120.21(8) . . ?
O7 Na3 Na2 123.55(4) . . ?
O7' Na3 Na2 128.33(11) . . ?
P1 Na3 Na2 52.815(13) . . ?
P3 Na3 Na2 50.212(13) . . ?
Na4 Na3 Na2 86.189(17) . . ?
N2 Na4 O10 143.66(5) . . ?
N2 Na4 O7 90.75(6) . . ?
O10 Na4 O7 122.69(6) . . ?
N2 Na4 O9 107.66(4) . . ?
O10 Na4 O9 67.39(4) . . ?
O7 Na4 O9 82.80(6) . . ?
N2 Na4 O8' 128.33(9) . . ?
O10 Na4 O8' 87.31(9) . . ?
O9 Na4 O8' 99.07(10) . . ?
N2 Na4 P3 91.43(3) . . ?
O10 Na4 P3 91.52(3) . . ?
O7 Na4 P3 107.15(5) . . ?
O9 Na4 P3 158.58(3) . . ?
O8' Na4 P3 75.30(9) . . ?
N2 Na4 P1 28.15(3) . . ?
O10 Na4 P1 159.56(4) . . ?
O7 Na4 P1 75.98(5) . . ?
O9 Na4 P1 127.78(3) . . ?
O8' Na4 P1 101.84(9) . . ?
P3 Na4 P1 73.563(14) . . ?
N2 Na4 Na3 83.34(3) . . ?
O10 Na4 Na3 128.49(4) . . ?
O7 Na4 Na3 48.15(5) . . ?
O9 Na4 Na3 130.40(4) . . ?
O8' Na4 Na3 46.54(9) . . ?
P3 Na4 Na3 59.925(15) . . ?
P1 Na4 Na3 55.668(14) . . ?
N2 Na4 Na1 44.52(3) . . ?
O10 Na4 Na1 109.64(4) . . ?
O7 Na4 Na1 126.51(5) . . ?
O9 Na4 Na1 130.68(3) . . ?
O8' Na4 Na1 130.25(10) . . ?
P3 Na4 Na1 58.439(14) . . ?
P1 Na4 Na1 50.701(13) . . ?
Na3 Na4 Na1 91.480(17) . . ?
N1 P1 N2 109.30(6) . . ?
N1 P1 P2 95.80(4) . . ?
N2 P1 P2 96.61(4) . . ?
N1 P1 Na1 57.49(4) . . ?
N2 P1 Na1 57.41(4) . . ?
P2 P1 Na1 122.333(18) . . ?
N1 P1 Na2 49.72(4) . . ?
N2 P1 Na2 121.19(4) . . ?
P2 P1 Na2 133.932(18) . . ?
Na1 P1 Na2 69.083(16) . . ?
N1 P1 Na3 120.11(4) . . ?
N2 P1 Na3 105.19(4) . . ?
P2 P1 Na3 126.998(18) . . ?
Na1 P1 Na3 110.048(17) . . ?
Na2 P1 Na3 70.658(15) . . ?
N1 P1 Na4 123.53(4) . . ?
N2 P1 Na4 41.38(4) . . ?
P2 P1 Na4 127.274(18) . . ?
Na1 P1 Na4 68.174(16) . . ?
Na2 P1 Na4 98.755(16) . . ?
Na3 P1 Na4 64.565(15) . . ?
C11 P2 C1 104.51(6) . . ?
C11 P2 P1 88.75(4) . . ?
C1 P2 P1 89.61(4) . . ?
N4 P3 N3 109.65(6) . . ?
N4 P3 P4 96.38(4) . . ?
N3 P3 P4 95.71(4) . . ?
N4 P3 Na2 55.87(4) . . ?
N3 P3 Na2 57.99(4) . . ?
P4 P3 Na2 119.235(18) . . ?
N4 P3 Na4 109.08(4) . . ?
N3 P3 Na4 111.36(4) . . ?
P4 P3 Na4 132.607(19) . . ?
Na2 P3 Na4 108.124(17) . . ?
N4 P3 Na1 118.28(4) . . ?
N3 P3 Na1 43.62(4) . . ?
P4 P3 Na1 131.960(19) . . ?
Na2 P3 Na1 66.516(15) . . ?
Na4 P3 Na1 68.345(15) . . ?
N4 P3 Na3 42.39(4) . . ?
N3 P3 Na3 125.27(4) . . ?
P4 P3 Na3 126.735(19) . . ?
Na2 P3 Na3 70.573(16) . . ?
Na4 P3 Na3 66.692(16) . . ?
Na1 P3 Na3 100.809(16) . . ?
C21 P4 C31 105.36(6) . . ?
C21 P4 P3 89.48(4) . . ?
C31 P4 P3 88.85(4) . . ?
C2 N1 P1 114.82(9) . . ?
C2 N1 Na2 135.48(8) . . ?
P1 N1 Na2 97.17(5) . . ?
C2 N1 Na1 120.32(8) . . ?
P1 N1 Na1 87.88(5) . . ?
Na2 N1 Na1 89.42(4) . . ?
C12 N2 P1 113.83(9) . . ?
C12 N2 Na4 125.71(8) . . ?
P1 N2 Na4 110.48(5) . . ?
C12 N2 Na1 117.15(8) . . ?
P1 N2 Na1 87.89(5) . . ?
Na4 N2 Na1 93.87(4) . . ?
C22 N3 P3 114.97(9) . . ?
C22 N3 Na1 128.83(9) . . ?
P3 N3 Na1 106.74(6) . . ?
C22 N3 Na2 119.84(8) . . ?
P3 N3 Na2 87.32(5) . . ?
Na1 N3 Na2 89.38(4) . . ?
C32 N4 P3 113.96(9) . . ?
C32 N4 Na3 126.99(9) . . ?
P3 N4 Na3 108.77(5) . . ?
C32 N4 Na2 111.84(8) . . ?
P3 N4 Na2 89.41(5) . . ?
Na3 N4 Na2 98.17(4) . . ?
C42 O1 C41 111.33(12) . . ?
C42 O1 Na1 115.54(9) . . ?
C41 O1 Na1 117.20(10) . . ?
C43 O2 C44 111.65(13) . . ?
C43 O2 Na1 106.62(9) . . ?
C44 O2 Na1 119.28(9) . . ?
C46 O3 C45 112.91(12) . . ?
C46 O3 Na2 108.82(9) . . ?
C45 O3 Na2 117.35(9) . . ?
C47 O4 C48 111.80(11) . . ?
C47 O4 Na2 116.15(9) . . ?
C48 O4 Na2 117.95(8) . . ?
C50 O5 C49 110.91(13) . . ?
C50 O5 Na3 112.76(10) . . ?
C49 O5 Na3 124.34(10) . . ?
C51 O6 C52 110.78(16) . . ?
C51 O6 Na3 114.12(10) . . ?
C52 O6 Na3 123.95(13) . . ?
C54 O7 C53 111.3(3) . . ?
C54 O7 Na4 121.58(19) . . ?
C53 O7 Na4 117.3(3) . . ?
C54 O7 Na3 101.08(17) . . ?
C53 O7 Na3 113.1(3) . . ?
Na4 O7 Na3 88.40(6) . . ?
C55 O8 C56 112.3(2) . . ?
C55 O8 Na3 119.71(18) . . ?
C56 O8 Na3 125.07(17) . . ?
C54' O7' C53' 107.2(7) . . ?
C54' O7' Na3 116.2(4) . . ?
C53' O7' Na3 134.3(7) . . ?
C55' O8' C56' 112.4(4) . . ?
C55' O8' Na4 117.0(3) . . ?
C56' O8' Na4 118.8(3) . . ?
C55' O8' Na3 102.7(4) . . ?
C56' O8' Na3 114.6(4) . . ?
Na4 O8' Na3 87.33(10) . . ?
C58' O9 C57 116.9(4) . . ?
C58 O9 C57 111.42(14) . . ?
C58' O9 Na4 115.4(4) . . ?
C58 O9 Na4 112.75(10) . . ?
C57 O9 Na4 127.15(11) . . ?
C59 O10 C60 113.00(13) . . ?
C59 O10 Na4 116.25(10) . . ?
C60 O10 Na4 127.38(10) . . ?
C2 C1 C10 121.32(12) . . ?
C2 C1 P2 115.61(10) . . ?
C10 C1 P2 122.92(10) . . ?
C1 C2 N1 124.10(12) . . ?
C1 C2 C3 118.20(12) . . ?
N1 C2 C3 117.63(11) . . ?
C4 C3 C8 117.98(13) . . ?
C4 C3 C2 122.20(12) . . ?
C8 C3 C2 119.82(12) . . ?
C5 C4 C3 121.63(14) . . ?
C5 C4 H4A 119.2 . . ?
C3 C4 H4A 119.2 . . ?
C6 C5 C4 120.01(14) . . ?
C6 C5 H5A 120.0 . . ?
C4 C5 H5A 120.0 . . ?
C5 C6 C7 119.52(14) . . ?
C5 C6 H6A 120.2 . . ?
C7 C6 H6A 120.2 . . ?
C6 C7 C8 121.14(13) . . ?
C6 C7 H7A 119.4 . . ?
C8 C7 H7A 119.4 . . ?
C7 C8 C3 119.69(13) . . ?
C7 C8 C9 121.51(12) . . ?
C3 C8 C9 118.73(12) . . ?
C8 C9 C10 111.56(11) . . ?
C8 C9 H9A 109.3 . . ?
C10 C9 H9A 109.3 . . ?
C8 C9 H9B 109.3 . . ?
C10 C9 H9B 109.3 . . ?
H9A C9 H9B 108.0 . . ?
C1 C10 C9 110.16(11) . . ?
C1 C10 H10A 109.6 . . ?
C9 C10 H10A 109.6 . . ?
C1 C10 H10B 109.6 . . ?
C9 C10 H10B 109.6 . . ?
H10A C10 H10B 108.1 . . ?
C12 C11 C20 121.76(12) . . ?
C12 C11 P2 116.57(10) . . ?
C20 C11 P2 121.51(9) . . ?
C11 C12 N2 123.92(12) . . ?
C11 C12 C13 118.18(11) . . ?
N2 C12 C13 117.90(11) . . ?
C14 C13 C18 118.57(12) . . ?
C14 C13 C12 121.76(12) . . ?
C18 C13 C12 119.66(11) . . ?
C15 C14 C13 120.98(13) . . ?
C15 C14 H14A 119.5 . . ?
C13 C14 H14A 119.5 . . ?
C16 C15 C14 120.05(14) . . ?
C16 C15 H15A 120.0 . . ?
C14 C15 H15A 120.0 . . ?
C17 C16 C15 119.62(13) . . ?
C17 C16 H16A 120.2 . . ?
C15 C16 H16A 120.2 . . ?
C16 C17 C18 121.06(14) . . ?
C16 C17 H17A 119.5 . . ?
C18 C17 H17A 119.5 . . ?
C17 C18 C13 119.71(13) . . ?
C17 C18 C19 120.91(12) . . ?
C13 C18 C19 119.35(11) . . ?
C18 C19 C20 111.30(11) . . ?
C18 C19 H19A 109.4 . . ?
C20 C19 H19A 109.4 . . ?
C18 C19 H19B 109.4 . . ?
C20 C19 H19B 109.4 . . ?
H19A C19 H19B 108.0 . . ?
C11 C20 C19 110.62(11) . . ?
C11 C20 H20A 109.5 . . ?
C19 C20 H20A 109.5 . . ?
C11 C20 H20B 109.5 . . ?
C19 C20 H20B 109.5 . . ?
H20A C20 H20B 108.1 . . ?
C22 C21 C30 119.84(17) . . ?
C22 C21 C30' 125.0(5) . . ?
C22 C21 P4 115.79(10) . . ?
C30 C21 P4 124.18(14) . . ?
C30' C21 P4 117.5(4) . . ?
C21 C22 N3 124.05(12) . . ?
C21 C22 C23 119.89(13) . . ?
N3 C22 C23 115.99(12) . . ?
C21 C22 C23' 111.9(3) . . ?
N3 C22 C23' 123.9(3) . . ?
C24 C23 C28 120.0 . . ?
C24 C23 C22 120.92(12) . . ?
C28 C23 C22 119.01(12) . . ?
C25 C24 C23 120.0 . . ?
C25 C24 H24A 120.0 . . ?
C23 C24 H24A 120.0 . . ?
C24 C25 C26 120.0 . . ?
C24 C25 H25A 120.0 . . ?
C26 C25 H25A 120.0 . . ?
C25 C26 C27 120.0 . . ?
C25 C26 H26A 120.0 . . ?
C27 C26 H26A 120.0 . . ?
C28 C27 C26 120.0 . . ?
C28 C27 H27A 120.0 . . ?
C26 C27 H27A 120.0 . . ?
C27 C28 C23 120.0 . . ?
C27 C28 C29 120.64(13) . . ?
C23 C28 C29 119.35(13) . . ?
C30 C29 C28 112.30(17) . . ?
C30 C29 H29A 109.1 . . ?
C28 C29 H29A 109.1 . . ?
C30 C29 H29B 109.1 . . ?
C28 C29 H29B 109.1 . . ?
H29A C29 H29B 107.9 . . ?
C21 C30 C29 110.00(18) . . ?
C21 C30 H30A 109.7 . . ?
C29 C30 H30A 109.7 . . ?
C21 C30 H30B 109.7 . . ?
C29 C30 H30B 109.7 . . ?
H30A C30 H30B 108.2 . . ?
C24' C23' C28' 120.0 . . ?
C24' C23' C22 117.1(5) . . ?
C28' C23' C22 122.9(5) . . ?
C23' C24' C25' 120.0 . . ?
C23' C24' H24B 120.0 . . ?
C25' C24' H24B 120.0 . . ?
C26' C25' C24' 120.0 . . ?
C26' C25' H25B 120.0 . . ?
C24' C25' H25B 120.0 . . ?
C27' C26' C25' 120.0 . . ?
C27' C26' H26B 120.0 . . ?
C25' C26' H26B 120.0 . . ?
C26' C27' C28' 120.0 . . ?
C26' C27' H27B 120.0 . . ?
C28' C27' H27B 120.0 . . ?
C27' C28' C23' 120.0 . . ?
C27' C28' C29' 117.4(6) . . ?
C23' C28' C29' 121.7(6) . . ?
C28' C29' C30' 106.6(7) . . ?
C28' C29' H29C 110.4 . . ?
C30' C29' H29C 110.4 . . ?
C28' C29' H29D 110.4 . . ?
C30' C29' H29D 110.4 . . ?
H29C C29' H29D 108.6 . . ?
C29' C30' C21 112.1(6) . . ?
C29' C30' H30C 109.2 . . ?
C21 C30' H30C 109.2 . . ?
C29' C30' H30D 109.2 . . ?
C21 C30' H30D 109.2 . . ?
H30C C30' H30D 107.9 . . ?
C32 C31 C40 121.38(12) . . ?
C32 C31 P4 116.15(10) . . ?
C40 C31 P4 122.30(10) . . ?
C31 C32 N4 124.09(12) . . ?
C31 C32 C33 118.50(11) . . ?
N4 C32 C33 117.42(11) . . ?
C34 C33 C38 118.39(12) . . ?
C34 C33 C32 121.97(12) . . ?
C38 C33 C32 119.63(12) . . ?
C35 C34 C33 121.34(13) . . ?
C35 C34 H34A 119.3 . . ?
C33 C34 H34A 119.3 . . ?
C36 C35 C34 119.61(14) . . ?
C36 C35 H35A 120.2 . . ?
C34 C35 H35A 120.2 . . ?
C37 C36 C35 119.67(14) . . ?
C37 C36 H36A 120.2 . . ?
C35 C36 H36A 120.2 . . ?
C36 C37 C38 121.43(14) . . ?
C36 C37 H37A 119.3 . . ?
C38 C37 H37A 119.3 . . ?
C37 C38 C33 119.55(13) . . ?
C37 C38 C39 121.24(13) . . ?
C33 C38 C39 119.18(12) . . ?
C38 C39 C40 111.07(11) . . ?
C38 C39 H39A 109.4 . . ?
C40 C39 H39A 109.4 . . ?
C38 C39 H39B 109.4 . . ?
C40 C39 H39B 109.4 . . ?
H39A C39 H39B 108.0 . . ?
C31 C40 C39 110.45(12) . . ?
C31 C40 H40A 109.6 . . ?
C39 C40 H40A 109.6 . . ?
C31 C40 H40B 109.6 . . ?
C39 C40 H40B 109.6 . . ?
H40A C40 H40B 108.1 . . ?
O1 C41 H41A 109.5 . . ?
O1 C41 H41B 109.5 . . ?
H41A C41 H41B 109.5 . . ?
O1 C41 H41C 109.5 . . ?
H41A C41 H41C 109.5 . . ?
H41B C41 H41C 109.5 . . ?
O1 C42 C43 108.26(12) . . ?
O1 C42 H42A 110.0 . . ?
C43 C42 H42A 110.0 . . ?
O1 C42 H42B 110.0 . . ?
C43 C42 H42B 110.0 . . ?
H42A C42 H42B 108.4 . . ?
O2 C43 C42 107.92(12) . . ?
O2 C43 H43A 110.1 . . ?
C42 C43 H43A 110.1 . . ?
O2 C43 H43B 110.1 . . ?
C42 C43 H43B 110.1 . . ?
H43A C43 H43B 108.4 . . ?
O2 C44 H44A 109.5 . . ?
O2 C44 H44B 109.5 . . ?
H44A C44 H44B 109.5 . . ?
O2 C44 H44C 109.5 . . ?
H44A C44 H44C 109.5 . . ?
H44B C44 H44C 109.5 . . ?
O3 C45 H45A 109.5 . . ?
O3 C45 H45B 109.5 . . ?
H45A C45 H45B 109.5 . . ?
O3 C45 H45C 109.5 . . ?
H45A C45 H45C 109.5 . . ?
H45B C45 H45C 109.5 . . ?
O3 C46 C47 107.96(12) . . ?
O3 C46 H46A 110.1 . . ?
C47 C46 H46A 110.1 . . ?
O3 C46 H46B 110.1 . . ?
C47 C46 H46B 110.1 . . ?
H46A C46 H46B 108.4 . . ?
O4 C47 C46 108.98(12) . . ?
O4 C47 H47A 109.9 . . ?
C46 C47 H47A 109.9 . . ?
O4 C47 H47B 109.9 . . ?
C46 C47 H47B 109.9 . . ?
H47A C47 H47B 108.3 . . ?
O4 C48 H48A 109.5 . . ?
O4 C48 H48B 109.5 . . ?
H48A C48 H48B 109.5 . . ?
O4 C48 H48C 109.5 . . ?
H48A C48 H48C 109.5 . . ?
H48B C48 H48C 109.5 . . ?
O5 C49 H49A 109.5 . . ?
O5 C49 H49B 109.5 . . ?
H49A C49 H49B 109.5 . . ?
O5 C49 H49C 109.5 . . ?
H49A C49 H49C 109.5 . . ?
H49B C49 H49C 109.5 . . ?
O5 C50 C51 109.25(13) . . ?
O5 C50 H50A 109.8 . . ?
C51 C50 H50A 109.8 . . ?
O5 C50 H50B 109.8 . . ?
C51 C50 H50B 109.8 . . ?
H50A C50 H50B 108.3 . . ?
O6 C51 C50 108.35(14) . . ?
O6 C51 H51A 110.0 . . ?
C50 C51 H51A 110.0 . . ?
O6 C51 H51B 110.0 . . ?
C50 C51 H51B 110.0 . . ?
H51A C51 H51B 108.4 . . ?
O6 C52 H52A 109.5 . . ?
O6 C52 H52B 109.5 . . ?
H52A C52 H52B 109.5 . . ?
O6 C52 H52C 109.5 . . ?
H52A C52 H52C 109.5 . . ?
H52B C52 H52C 109.5 . . ?
O7 C53 H53A 109.5 . . ?
O7 C53 H53B 109.5 . . ?
H53A C53 H53B 109.5 . . ?
O7 C53 H53C 109.5 . . ?
H53A C53 H53C 109.5 . . ?
H53B C53 H53C 109.5 . . ?
O7 C54 C55 108.2(2) . . ?
O7 C54 H54A 110.1 . . ?
C55 C54 H54A 110.1 . . ?
O7 C54 H54B 110.1 . . ?
C55 C54 H54B 110.1 . . ?
H54A C54 H54B 108.4 . . ?
O8 C55 C54 108.4(2) . . ?
O8 C55 H55A 110.0 . . ?
C54 C55 H55A 110.0 . . ?
O8 C55 H55B 110.0 . . ?
C54 C55 H55B 110.0 . . ?
H55A C55 H55B 108.4 . . ?
O8 C56 H56A 109.5 . . ?
O8 C56 H56B 109.5 . . ?
H56A C56 H56B 109.5 . . ?
O8 C56 H56C 109.5 . . ?
H56A C56 H56C 109.5 . . ?
H56B C56 H56C 109.5 . . ?
O7' C53' H53D 109.5 . . ?
O7' C53' H53E 109.5 . . ?
H53D C53' H53E 109.5 . . ?
O7' C53' H53F 109.5 . . ?
H53D C53' H53F 109.5 . . ?
H53E C53' H53F 109.5 . . ?
O7' C54' C55' 107.8(5) . . ?
O7' C54' H54C 110.1 . . ?
C55' C54' H54C 110.1 . . ?
O7' C54' H54D 110.1 . . ?
C55' C54' H54D 110.1 . . ?
H54C C54' H54D 108.5 . . ?
O8' C55' C54' 110.7(5) . . ?
O8' C55' H55C 109.5 . . ?
C54' C55' H55C 109.5 . . ?
O8' C55' H55D 109.5 . . ?
C54' C55' H55D 109.5 . . ?
H55C C55' H55D 108.1 . . ?
O8' C56' H56D 109.5 . . ?
O8' C56' H56E 109.5 . . ?
H56D C56' H56E 109.5 . . ?
O8' C56' H56F 109.5 . . ?
H56D C56' H56F 109.5 . . ?
H56E C56' H56F 109.5 . . ?
O9 C57 H57A 109.5 . . ?
O9 C57 H57B 109.5 . . ?
H57A C57 H57B 109.5 . . ?
O9 C57 H57C 109.5 . . ?
H57A C57 H57C 109.5 . . ?
H57B C57 H57C 109.5 . . ?
O9 C58 C59 109.97(15) . . ?
O9 C58 H58A 109.7 . . ?
C59 C58 H58A 109.7 . . ?
O9 C58 H58B 109.7 . . ?
C59 C58 H58B 109.7 . . ?
H58A C58 H58B 108.2 . . ?
O9 C58' C59 108.7(4) . . ?
O9 C58' H58C 109.9 . . ?
C59 C58' H58C 109.9 . . ?
O9 C58' H58D 109.9 . . ?
C59 C58' H58D 109.9 . . ?
H58C C58' H58D 108.3 . . ?
O10 C59 C58 111.22(14) . . ?
O10 C59 C58' 121.3(3) . . ?
O10 C59 H59A 109.4 . . ?
C58 C59 H59A 109.4 . . ?
O10 C59 H59B 109.4 . . ?
C58 C59 H59B 109.4 . . ?
H59A C59 H59B 108.0 . . ?
O10 C59 H59C 107.0 . . ?
C58' C59 H59C 107.0 . . ?
O10 C59 H59D 107.0 . . ?
C58' C59 H59D 107.0 . . ?
H59C C59 H59D 106.7 . . ?
O10 C60 H60A 109.5 . . ?
O10 C60 H60B 109.5 . . ?
H60A C60 H60B 109.5 . . ?
O10 C60 H60C 109.5 . . ?
H60A C60 H60C 109.5 . . ?
H60B C60 H60C 109.5 . . ?
C2S O1S C1S 112.0(2) . . ?
C1S' O1S' C2S 130.5(9) . . ?
C3S O2S C4S 112.40(18) . . ?
O1S C1S H1SA 109.5 . . ?
O1S C1S H1SB 109.5 . . ?
H1SA C1S H1SB 109.5 . . ?
O1S C1S H1SC 109.5 . . ?
H1SA C1S H1SC 109.5 . . ?
H1SB C1S H1SC 109.5 . . ?
O1S' C1S' H1SD 109.5 . . ?
O1S' C1S' H1SE 109.5 . . ?
H1SD C1S' H1SE 109.5 . . ?
O1S' C1S' H1SF 109.5 . . ?
H1SD C1S' H1SF 109.5 . . ?
H1SE C1S' H1SF 109.5 . . ?
O1S C2S C3S 111.0(2) . . ?
O1S' C2S C3S 143.0(4) . . ?
O1S C2S H2SA 109.4 . . ?
C3S C2S H2SA 109.4 . . ?
O1S C2S H2SB 109.4 . . ?
C3S C2S H2SB 109.4 . . ?
H2SA C2S H2SB 108.0 . . ?
O1S' C2S H2SC 101.2 . . ?
C3S C2S H2SC 101.2 . . ?
O1S' C2S H2SD 101.2 . . ?
C3S C2S H2SD 101.2 . . ?
H2SC C2S H2SD 104.5 . . ?
O2S C3S C2S 111.19(18) . . ?
O2S C3S H3SA 109.4 . . ?
C2S C3S H3SA 109.4 . . ?
O2S C3S H3SB 109.4 . . ?
C2S C3S H3SB 109.4 . . ?
H3SA C3S H3SB 108.0 . . ?
O2S C4S H4SA 109.5 . . ?
O2S C4S H4SB 109.5 . . ?
H4SA C4S H4SB 109.5 . . ?
O2S C4S H4SC 109.5 . . ?
H4SA C4S H4SC 109.5 . . ?
H4SB C4S H4SC 109.5 . . ?

loop_
_geom_bond_atom_site_label_1
_geom_bond_atom_site_label_2
_geom_bond_distance
_geom_bond_site_symmetry_2
_geom_bond_publ_flag
Na1 O1 2.3503(12) . ?
Na1 N3 2.3790(12) . ?
Na1 O2 2.4892(11) . ?
Na1 N2 2.5315(12) . ?
Na1 N1 2.5339(12) . ?
Na1 P1 3.0027(6) . ?
Na1 P3 3.3022(6) . ?
Na1 Na2 3.4622(7) . ?
Na1 Na4 3.6020(8) . ?
Na2 O4 2.3723(11) . ?
Na2 N1 2.3849(12) . ?
Na2 O3 2.4677(11) . ?
Na2 N4 2.4778(12) . ?
Na2 N3 2.5410(12) . ?
Na2 P3 2.9932(6) . ?
Na2 P1 3.1017(6) . ?
Na2 Na3 3.6735(8) . ?
Na3 N4 2.3828(12) . ?
Na3 O8 2.473(2) . ?
Na3 O5 2.4915(12) . ?
Na3 O6 2.4950(13) . ?
Na3 O8' 2.581(4) . ?
Na3 O7 2.647(2) . ?
Na3 O7' 2.661(5) . ?
Na3 P1 3.2475(7) . ?
Na3 P3 3.3464(7) . ?
Na3 Na4 3.5515(8) . ?
Na4 N2 2.3974(12) . ?
Na4 O10 2.4310(12) . ?
Na4 O7 2.443(2) . ?
Na4 O9 2.5285(13) . ?
Na4 O8' 2.563(4) . ?
Na4 P3 3.1039(6) . ?
Na4 P1 3.3977(6) . ?
P1 N1 1.7076(12) . ?
P1 N2 1.7109(11) . ?
P1 P2 2.2677(5) . ?
P2 C11 1.8157(13) . ?
P2 C1 1.8167(14) . ?
P3 N4 1.7048(11) . ?
P3 N3 1.7052(12) . ?
P3 P4 2.2699(5) . ?
P4 C21 1.8131(15) . ?
P4 C31 1.8184(14) . ?
N1 C2 1.3796(16) . ?
N2 C12 1.3821(16) . ?
N3 C22 1.3752(17) . ?
N4 C32 1.3840(16) . ?
O1 C42 1.4203(19) . ?
O1 C41 1.4257(19) . ?
O2 C43 1.4153(19) . ?
O2 C44 1.4266(18) . ?
O3 C46 1.4154(19) . ?
O3 C45 1.4239(18) . ?
O4 C47 1.4222(18) . ?
O4 C48 1.4293(18) . ?
O5 C50 1.4233(19) . ?
O5 C49 1.424(2) . ?
O6 C51 1.416(2) . ?
O6 C52 1.432(2) . ?
O7 C54 1.415(3) . ?
O7 C53 1.428(3) . ?
O8 C55 1.406(3) . ?
O8 C56 1.421(3) . ?
O7' C54' 1.417(4) . ?
O7' C53' 1.434(5) . ?
O8' C55' 1.415(4) . ?
O8' C56' 1.426(4) . ?
O9 C58' 1.412(5) . ?
O9 C58 1.413(2) . ?
O9 C57 1.422(2) . ?
O10 C59 1.4054(19) . ?
O10 C60 1.407(2) . ?
C1 C2 1.3728(18) . ?
C1 C10 1.5116(18) . ?
C2 C3 1.4877(18) . ?
C3 C4 1.3941(19) . ?
C3 C8 1.4098(18) . ?
C4 C5 1.386(2) . ?
C4 H4A 0.9500 . ?
C5 C6 1.379(2) . ?
C5 H5A 0.9500 . ?
C6 C7 1.383(2) . ?
C6 H6A 0.9500 . ?
C7 C8 1.392(2) . ?
C7 H7A 0.9500 . ?
C8 C9 1.5024(19) . ?
C9 C10 1.526(2) . ?
C9 H9A 0.9900 . ?
C9 H9B 0.9900 . ?
C10 H10A 0.9900 . ?
C10 H10B 0.9900 . ?
C11 C12 1.3717(18) . ?
C11 C20 1.5068(17) . ?
C12 C13 1.4877(17) . ?
C13 C14 1.3965(18) . ?
C13 C18 1.4091(18) . ?
C14 C15 1.3913(19) . ?
C14 H14A 0.9500 . ?
C15 C16 1.386(2) . ?
C15 H15A 0.9500 . ?
C16 C17 1.384(2) . ?
C16 H16A 0.9500 . ?
C17 C18 1.3911(19) . ?
C17 H17A 0.9500 . ?
C18 C19 1.4994(19) . ?
C19 C20 1.5207(19) . ?
C19 H19A 0.9900 . ?
C19 H19B 0.9900 . ?
C20 H20A 0.9900 . ?
C20 H20B 0.9900 . ?
C21 C22 1.3715(19) . ?
C21 C30 1.508(2) . ?
C21 C30' 1.517(5) . ?
C22 C23 1.4973(17) . ?
C22 C23' 1.512(4) . ?
C23 C24 1.3900 . ?
C23 C28 1.3900 . ?
C24 C25 1.3900 . ?
C24 H24A 0.9500 . ?
C25 C26 1.3900 . ?
C25 H25A 0.9500 . ?
C26 C27 1.3900 . ?
C26 H26A 0.9500 . ?
C27 C28 1.3900 . ?
C27 H27A 0.9500 . ?
C28 C29 1.526(2) . ?
C29 C30 1.517(3) . ?
C29 H29A 0.9900 . ?
C29 H29B 0.9900 . ?
C30 H30A 0.9900 . ?
C30 H30B 0.9900 . ?
C23' C24' 1.3900 . ?
C23' C28' 1.3900 . ?
C24' C25' 1.3900 . ?
C24' H24B 0.9500 . ?
C25' C26' 1.3900 . ?
C25' H25B 0.9500 . ?
C26' C27' 1.3900 . ?
C26' H26B 0.9500 . ?
C27' C28' 1.3900 . ?
C27' H27B 0.9500 . ?
C28' C29' 1.507(5) . ?
C29' C30' 1.513(5) . ?
C29' H29C 0.9900 . ?
C29' H29D 0.9900 . ?
C30' H30C 0.9900 . ?
C30' H30D 0.9900 . ?
C31 C32 1.3692(18) . ?
C31 C40 1.5081(18) . ?
C32 C33 1.4834(18) . ?
C33 C34 1.3953(19) . ?
C33 C38 1.4106(18) . ?
C34 C35 1.391(2) . ?
C34 H34A 0.9500 . ?
C35 C36 1.386(2) . ?
C35 H35A 0.9500 . ?
C36 C37 1.381(2) . ?
C36 H36A 0.9500 . ?
C37 C38 1.385(2) . ?
C37 H37A 0.9500 . ?
C38 C39 1.500(2) . ?
C39 C40 1.520(2) . ?
C39 H39A 0.9900 . ?
C39 H39B 0.9900 . ?
C40 H40A 0.9900 . ?
C40 H40B 0.9900 . ?
C41 H41A 0.9800 . ?
C41 H41B 0.9800 . ?
C41 H41C 0.9800 . ?
C42 C43 1.495(2) . ?
C42 H42A 0.9900 . ?
C42 H42B 0.9900 . ?
C43 H43A 0.9900 . ?
C43 H43B 0.9900 . ?
C44 H44A 0.9800 . ?
C44 H44B 0.9800 . ?
C44 H44C 0.9800 . ?
C45 H45A 0.9800 . ?
C45 H45B 0.9800 . ?
C45 H45C 0.9800 . ?
C46 C47 1.499(2) . ?
C46 H46A 0.9900 . ?
C46 H46B 0.9900 . ?
C47 H47A 0.9900 . ?
C47 H47B 0.9900 . ?
C48 H48A 0.9800 . ?
C48 H48B 0.9800 . ?
C48 H48C 0.9800 . ?
C49 H49A 0.9800 . ?
C49 H49B 0.9800 . ?
C49 H49C 0.9800 . ?
C50 C51 1.488(3) . ?
C50 H50A 0.9900 . ?
C50 H50B 0.9900 . ?
C51 H51A 0.9900 . ?
C51 H51B 0.9900 . ?
C52 H52A 0.9800 . ?
C52 H52B 0.9800 . ?
C52 H52C 0.9800 . ?
C53 H53A 0.9800 . ?
C53 H53B 0.9800 . ?
C53 H53C 0.9800 . ?
C54 C55 1.504(3) . ?
C54 H54A 0.9900 . ?
C54 H54B 0.9900 . ?
C55 H55A 0.9900 . ?
C55 H55B 0.9900 . ?
C56 H56A 0.9800 . ?
C56 H56B 0.9800 . ?
C56 H56C 0.9800 . ?
C53' H53D 0.9800 . ?
C53' H53E 0.9800 . ?
C53' H53F 0.9800 . ?
C54' C55' 1.511(5) . ?
C54' H54C 0.9900 . ?
C54' H54D 0.9900 . ?
C55' H55C 0.9900 . ?
C55' H55D 0.9900 . ?
C56' H56D 0.9800 . ?
C56' H56E 0.9800 . ?
C56' H56F 0.9800 . ?
C57 H57A 0.9800 . ?
C57 H57B 0.9800 . ?
C57 H57C 0.9800 . ?
C58 C59 1.486(2) . ?
C58 H58A 0.9900 . ?
C58 H58B 0.9900 . ?
C58' C59 1.509(5) . ?
C58' H58C 0.9900 . ?
C58' H58D 0.9900 . ?
C59 H59A 0.9900 . ?
C59 H59B 0.9900 . ?
C59 H59C 0.9900 . ?
C59 H59D 0.9900 . ?
C60 H60A 0.9800 . ?
C60 H60B 0.9800 . ?
C60 H60C 0.9800 . ?
O1S C2S 1.396(2) . ?
O1S C1S 1.409(3) . ?
O1S' C1S' 1.430(5) . ?
O1S' C2S 1.438(5) . ?
O2S C3S 1.411(2) . ?
O2S C4S 1.412(3) . ?
C1S H1SA 0.9800 . ?
C1S H1SB 0.9800 . ?
C1S H1SC 0.9800 . ?
C1S' H1SD 0.9800 . ?
C1S' H1SE 0.9800 . ?
C1S' H1SF 0.9800 . ?
C2S C3S 1.440(4) . ?
C2S H2SA 0.9900 . ?
C2S H2SB 0.9900 . ?
C2S H2SC 0.9900 . ?
C2S H2SD 0.9900 . ?
C3S H3SA 0.9900 . ?
C3S H3SB 0.9900 . ?
C4S H4SA 0.9800 . ?
C4S H4SB 0.9800 . ?
C4S H4SC 0.9800 . ?
